data_4517447
loop_
_publ_author_name
'Cend\'on, Borja'
'Font, Marc'
'Mascare\~nas, Jos\'e L.'
'Gul\?\'ias, Mois\'es'

_publ_section_title
;
 Palladium-Catalyzed Formal (4+2) Cycloaddition between Alkyl Amides and
 Dienes Initiated by the Activation of C(sp3)--H Bonds
;
_journal_name_full 'ACS Catalysis'
_journal_page_first 3425
_journal_page_last 3430
_journal_paper_doi 10.1021/acscatal.0c00664
_journal_year 2020
_chemical_formula_moiety '2(C21 H23 N3 O6 Pd S), C H2 Cl2'
_chemical_formula_sum 'C43 H48 Cl2 N6 O12 Pd2 S2'
_chemical_formula_weight 1188.69
_chemical_name_common 'lm1mfm579F(619) - 19MCD00'
_space_group_crystal_system triclinic
_space_group_IT_number 2
_space_group_name_Hall '-P 1'
_space_group_name_H-M_alt 'P -1'
_atom_sites_solution_hydrogens mixed
_atom_sites_solution_primary dual
_atom_sites_solution_secondary difmap
_cell_angle_alpha 62.2925(14)
_cell_angle_beta 85.4600(17)
_cell_angle_gamma 73.2316(16)
_cell_formula_units_Z 1
_cell_length_a 10.6900(5)
_cell_length_b 11.3617(5)
_cell_length_c 11.7062(5)
_cell_measurement_reflns_used 9279
_cell_measurement_temperature 100.(2)
_cell_measurement_theta_max 28.6844
_cell_measurement_theta_min 2.4569
_cell_volume 1202.70(9)
_computing_cell_refinement 'SAINT V8.38A (Bruker AXS Inc., 2017)'
_computing_data_collection 'Bruker APEX3 software'
_computing_data_reduction 'SAINT V8.38A (Bruker AXS Inc., 2017)'
_computing_molecular_graphics 'shelXle (C.B. Huebschle, rev 924)'
_computing_structure_refinement 'SHELXL-2018/3 (Sheldrick, 2018)'
_computing_structure_solution 'SHELXT 2014/5 (Sheldrick, 2014)'
_diffrn_ambient_temperature 100.(2)
_diffrn_detector_area_resol_mean 7.3910
_diffrn_measured_fraction_theta_full 0.998
_diffrn_measured_fraction_theta_max 0.998
_diffrn_measurement_device_type 'Bruker D8 VENTURE PHOTON-III 14'
_diffrn_measurement_method '\f or \w oscillation scans'
_diffrn_radiation_monochromator 'multilayer mirror'
_diffrn_radiation_type 'Mo K\a'
_diffrn_radiation_wavelength 0.71073
_diffrn_reflns_av_R_equivalents 0.0431
_diffrn_reflns_av_unetI/netI 0.0310
_diffrn_reflns_limit_h_max 14
_diffrn_reflns_limit_h_min -14
_diffrn_reflns_limit_k_max 15
_diffrn_reflns_limit_k_min -15
_diffrn_reflns_limit_l_max 16
_diffrn_reflns_limit_l_min -16
_diffrn_reflns_number 40696
_diffrn_reflns_theta_full 29.15
_diffrn_reflns_theta_max 29.15
_diffrn_reflns_theta_min 2.46
_diffrn_source 'microfocus sealed tube'
_diffrn_source_type 'Incoatec I\mS 3.0'
_exptl_absorpt_coefficient_mu 1.012
_exptl_absorpt_correction_T_max 0.92
_exptl_absorpt_correction_T_min 0.79
_exptl_absorpt_correction_type multi-scan
_exptl_absorpt_process_details
;
SADABS-2016/2 - Bruker AXS area detector scaling and absorption correction
;
_exptl_crystal_colour colourless
_exptl_crystal_density_diffrn 1.641
_exptl_crystal_density_method 'not measured'
_exptl_crystal_description needle
_exptl_crystal_F_000 602
_exptl_crystal_size_max 0.370
_exptl_crystal_size_mid 0.101
_exptl_crystal_size_min 0.085
_refine_diff_density_max 0.904
_refine_diff_density_min -0.784
_refine_ls_extinction_method none
_refine_ls_goodness_of_fit_ref 1.116
_refine_ls_hydrogen_treatment mixed
_refine_ls_matrix_type full
_refine_ls_number_parameters 623
_refine_ls_number_reflns 6479
_refine_ls_number_restraints 1819
_refine_ls_restrained_S_all 1.005
_refine_ls_R_factor_all 0.0553
_refine_ls_R_factor_gt 0.0417
_refine_ls_shift/su_max 0.001
_refine_ls_shift/su_mean 0.000
_refine_ls_structure_factor_coef Fsqd
_refine_ls_weighting_details 'w=1/[\s^2^(Fo^2^)+(0.0091P)^2^+1.9711P] where P=(Fo^2^+2Fc^2^)/3'
_refine_ls_weighting_scheme calc
_refine_ls_wR_factor_gt 0.0704
_refine_ls_wR_factor_ref 0.0757
_reflns_number_gt 5530
_reflns_number_total 6479
_reflns_threshold_expression 'I > 2\s(I)'
_cod_data_source_file cs0c00664_si_004.cif
_cod_data_source_block 19MCD007
_cod_depositor_comments
;
The following automatic conversions were performed:

data item '_exptl_absorpt_correction_type' value 'Multi-Scan' was
changed to 'multi-scan' in accordance with the
/home/data/users/saulius/crontab/automatic-downloads/rss-feeds/ACS/lib/dictionaries/cif_core.dic
dictionary named 'cif_core.dic' version 2.4.2 last updated on
2011-04-26.

Automatic conversion script
Id: cif_fix_values 7556 2019-12-06 15:28:31Z antanas 

 Adding full bibliography for 4517447--4517450.cif.
;
_cod_database_code 4517447

loop_
_space_group_symop_operation_xyz
'x, y, z'
'-x, -y, -z'

loop_
_atom_site_type_symbol
_atom_site_label
_atom_site_fract_x
_atom_site_fract_y
_atom_site_fract_z
_atom_site_U_iso_or_equiv
_atom_site_adp_type
_atom_site_calc_flag
_atom_site_refinement_flags_adp
_atom_site_refinement_flags_occupancy
_atom_site_refinement_flags_posn
_atom_site_occupancy
_atom_site_disorder_assembly
_atom_site_disorder_group
Pd Pd1 0.42274(5) 0.30413(4) 0.40978(3) 0.02835(9) Uani d U P D 0.916(2) A 1
O O1W 0.5914(3) 0.1904(2) 0.3436(2) 0.0354(6) Uani d U P D 0.916(2) A 1
H H1WA 0.631(3) 0.1084(12) 0.4213(13) 0.042 Uiso d U P D 0.916(2) A 1
H H1WB 0.556(3) 0.1576(19) 0.2947(17) 0.042 Uiso d U P D 0.916(2) A 1
N N1 0.3788(2) 0.4488(2) 0.2188(2) 0.0259(5) Uani d U P D 0.916(2) A 1
C C2 0.4377(3) 0.5482(3) 0.1655(3) 0.0323(7) Uani d U P D 0.916(2) A 1
C C3 0.4151(3) 0.6446(3) 0.0316(3) 0.0416(8) Uani d U P D 0.916(2) A 1
H H3 0.456478 0.716715 -0.004576 0.05 Uiso calc U P R 0.916(2) A 1
C C4 0.3346(3) 0.6334(4) -0.0441(3) 0.0460(9) Uani d U P D 0.916(2) A 1
H H4 0.319927 0.697108 -0.133689 0.055 Uiso calc U P R 0.916(2) A 1
C C5 0.2728(3) 0.5276(4) 0.0099(3) 0.0386(8) Uani d U P D 0.916(2) A 1
C C6 0.1912(3) 0.5064(5) -0.0643(3) 0.0535(10) Uani d U P D 0.916(2) A 1
H H6 0.175109 0.567117 -0.154475 0.064 Uiso calc U P R 0.916(2) A 1
C C7 0.1360(3) 0.4012(5) -0.0089(4) 0.0578(11) Uani d U P D 0.916(2) A 1
H H7 0.083078 0.387234 -0.060389 0.069 Uiso calc U P R 0.916(2) A 1
C C8 0.1567(3) 0.3129(4) 0.1238(4) 0.0475(9) Uani d U P D 0.916(2) A 1
H H8 0.116791 0.239705 0.162177 0.057 Uiso calc U P R 0.916(2) A 1
C C9 0.2334(3) 0.3303(4) 0.1995(4) 0.0349(7) Uani d U P D 0.916(2) A 1
H H9 0.244934 0.2705 0.290021 0.042 Uiso calc U P R 0.916(2) A 1
C C10 0.2951(3) 0.4362(3) 0.1437(3) 0.0285(6) Uani d U P D 0.916(2) A 1
C C11 0.5302(3) 0.5568(4) 0.2482(4) 0.0425(8) Uani d U P D 0.916(2) A 1
H H11A 0.60149 0.470154 0.285174 0.064 Uiso calc U P R 0.916(2) A 1
H H11B 0.483505 0.571396 0.31812 0.064 Uiso calc U P R 0.916(2) A 1
H H11C 0.566332 0.634411 0.195699 0.064 Uiso calc U P R 0.916(2) A 1
N N21 0.4444(3) 0.1733(4) 0.6062(3) 0.0378(9) Uani d U P D 0.916(2) A 1
S S22 0.56224(12) 0.03534(11) 0.68659(9) 0.0367(3) Uani d U P D 0.916(2) A 1
O O23 0.5128(3) -0.0767(3) 0.7791(2) 0.0406(6) Uani d U P D 0.916(2) A 1
O O24 0.6458(3) 0.0077(3) 0.5941(2) 0.0486(7) Uani d U P D 0.916(2) A 1
C C25 0.6589(3) 0.0730(3) 0.7740(3) 0.0333(7) Uani d U P D 0.916(2) A 1
C C26 0.7298(4) 0.1679(4) 0.7045(3) 0.0447(9) Uani d U P D 0.916(2) A 1
H H26 0.72305 0.212952 0.612655 0.054 Uiso calc U P R 0.916(2) A 1
C C27 0.8093(4) 0.1954(4) 0.7699(4) 0.0457(9) Uani d U P D 0.916(2) A 1
H H27 0.857831 0.259848 0.724488 0.055 Uiso calc U P R 0.916(2) A 1
C C28 0.8168(4) 0.1271(4) 0.9030(4) 0.0401(8) Uani d U P D 0.916(2) A 1
C C29 0.7475(4) 0.0337(4) 0.9734(4) 0.0360(8) Uani d U P D 0.916(2) A 1
H H29 0.755067 -0.011209 1.065199 0.043 Uiso calc U P R 0.916(2) A 1
C C30 0.6668(4) 0.0065(4) 0.9077(3) 0.0334(7) Uani d U P D 0.916(2) A 1
H H30 0.617374 -0.056889 0.953729 0.04 Uiso calc U P R 0.916(2) A 1
N N31 0.9020(4) 0.1564(4) 0.9740(4) 0.0497(9) Uani d U P D 0.916(2) A 1
O O32 0.9532(4) 0.2487(4) 0.9101(4) 0.0720(12) Uani d U P D 0.916(2) A 1
O O33 0.9172(4) 0.0875(4) 1.0916(4) 0.0578(9) Uani d U P D 0.916(2) A 1
C C34 0.3514(4) 0.2170(5) 0.6790(3) 0.0326(9) Uani d U P D 0.916(2) A 1
O O35 0.3637(4) 0.1728(4) 0.7956(3) 0.0326(8) Uani d U P D 0.916(2) A 1
C C36 0.2290(3) 0.3212(4) 0.5949(3) 0.0334(8) Uani d U P D 0.916(2) A 1
C C37 0.2709(3) 0.4144(3) 0.4639(3) 0.0329(8) Uani d U P D 0.916(2) A 1
H H37A 0.295851 0.489095 0.469475 0.04 Uiso calc U P R 0.916(2) A 1
H H37B 0.196619 0.458123 0.398374 0.04 Uiso calc U P R 0.916(2) A 1
C C38 0.1489(5) 0.4039(5) 0.6610(4) 0.0427(12) Uani d U P D 0.916(2) A 1
H H38A 0.129619 0.340025 0.747223 0.064 Uiso calc U P R 0.916(2) A 1
H H38B 0.066672 0.464784 0.609351 0.064 Uiso calc U P R 0.916(2) A 1
H H38C 0.19877 0.460146 0.668873 0.064 Uiso calc U P R 0.916(2) A 1
C C39 0.1508(5) 0.2334(5) 0.5814(4) 0.0470(11) Uani d U P D 0.916(2) A 1
H H39A 0.127648 0.172292 0.666965 0.07 Uiso calc U P R 0.916(2) A 1
H H39B 0.204226 0.177248 0.542395 0.07 Uiso calc U P R 0.916(2) A 1
H H39C 0.070772 0.294732 0.526121 0.07 Uiso calc U P R 0.916(2) A 1
Pd Pd1B 0.3768(7) 0.2726(7) 0.4150(4) 0.0434(16) Uani d U P D 0.084(2) A 2
O O1WB 0.5507(16) 0.1658(16) 0.3456(16) 0.024(6) Uani d U P D 0.084(2) A 2
H H1WC 0.603(3) 0.107(3) 0.426(2) 0.029 Uiso d U P D 0.084(2) A 2
H H1WD 0.520(3) 0.104(2) 0.328(3) 0.029 Uiso d U P D 0.084(2) A 2
N N1B 0.317(2) 0.407(2) 0.2243(14) 0.030(3) Uani d U P D 0.084(2) A 2
C C2B 0.234(4) 0.382(4) 0.167(2) 0.038(4) Uani d U P D 0.084(2) A 2
C C3B 0.195(3) 0.469(3) 0.032(2) 0.047(4) Uani d U P D 0.084(2) A 2
H H3B 0.12622 0.459319 -0.006454 0.056 Uiso calc U P R 0.084(2) A 2
C C4B 0.257(4) 0.564(4) -0.037(3) 0.046(4) Uani d U P D 0.084(2) A 2
H H4B 0.244319 0.610398 -0.128679 0.055 Uiso calc U P R 0.084(2) A 2
C C5B 0.340(3) 0.598(3) 0.022(2) 0.043(4) Uani d U P D 0.084(2) A 2
C C6B 0.405(3) 0.701(3) -0.042(3) 0.048(5) Uani d U P D 0.084(2) A 2
H H6B 0.391191 0.754401 -0.133628 0.058 Uiso calc U P R 0.084(2) A 2
C C7B 0.486(3) 0.727(3) 0.019(3) 0.053(5) Uani d U P D 0.084(2) A 2
H H7B 0.519667 0.804222 -0.026524 0.064 Uiso calc U P R 0.084(2) A 2
C C8B 0.522(3) 0.640(3) 0.150(3) 0.047(5) Uani d U P D 0.084(2) A 2
H H8B 0.583686 0.65439 0.193144 0.057 Uiso calc U P R 0.084(2) A 2
C C9B 0.467(3) 0.536(3) 0.215(3) 0.035(4) Uani d U P D 0.084(2) A 2
H H9B 0.489905 0.478707 0.304934 0.042 Uiso calc U P R 0.084(2) A 2
C C10B 0.378(3) 0.509(3) 0.157(2) 0.032(4) Uani d U P D 0.084(2) A 2
C C11B 0.158(4) 0.283(4) 0.245(3) 0.049(7) Uani d U P D 0.084(2) A 2
H H11D 0.213948 0.203933 0.319065 0.073 Uiso calc U P R 0.084(2) A 2
H H11E 0.129102 0.249179 0.191093 0.073 Uiso calc U P R 0.084(2) A 2
H H11F 0.08205 0.329551 0.275579 0.073 Uiso calc U P R 0.084(2) A 2
N N21B 0.466(2) 0.189(4) 0.6040(17) 0.032(5) Uani d U P D 0.084(2) A 2
S S22B 0.6066(12) 0.0683(12) 0.6788(11) 0.041(3) Uani d U P D 0.084(2) A 2
O O23B 0.569(3) -0.062(2) 0.760(2) 0.033(5) Uani d U P D 0.084(2) A 2
O O24B 0.682(2) 0.064(3) 0.5717(17) 0.044(6) Uani d U P D 0.084(2) A 2
C C25B 0.686(3) 0.108(3) 0.773(2) 0.030(4) Uani d U P D 0.084(2) A 2
C C26B 0.767(4) 0.195(4) 0.720(3) 0.035(4) Uani d U P D 0.084(2) A 2
H H26B 0.773807 0.236616 0.628532 0.042 Uiso calc U P R 0.084(2) A 2
C C27B 0.836(4) 0.222(4) 0.792(3) 0.036(4) Uani d U P D 0.084(2) A 2
H H27B 0.879751 0.29255 0.752559 0.043 Uiso calc U P R 0.084(2) A 2
C C28B 0.841(4) 0.146(4) 0.925(3) 0.034(4) Uani d U P D 0.084(2) A 2
C C29B 0.761(5) 0.062(5) 0.982(3) 0.032(5) Uani d U P D 0.084(2) A 2
H H29B 0.756805 0.019434 1.073285 0.038 Uiso calc U P R 0.084(2) A 2
C C30B 0.685(5) 0.039(4) 0.909(2) 0.031(4) Uani d U P D 0.084(2) A 2
H H30B 0.63259 -0.021957 0.949374 0.037 Uiso calc U P R 0.084(2) A 2
N N31B 0.920(4) 0.171(4) 1.005(3) 0.042(5) Uani d U P D 0.084(2) A 2
O O32B 0.980(4) 0.257(4) 0.946(4) 0.052(7) Uani d U P D 0.084(2) A 2
O O33B 0.920(5) 0.109(4) 1.123(3) 0.048(7) Uani d U P D 0.084(2) A 2
C C34B 0.362(3) 0.194(6) 0.685(2) 0.031(5) Uani d U P D 0.084(2) A 2
O O35B 0.382(5) 0.135(4) 0.802(2) 0.031(7) Uani d U P D 0.084(2) A 2
C C36B 0.229(3) 0.293(4) 0.619(2) 0.035(5) Uani d U P D 0.084(2) A 2
C C37B 0.247(3) 0.389(3) 0.479(2) 0.035(6) Uani d U P D 0.084(2) A 2
H H37C 0.279731 0.464566 0.474393 0.042 Uiso calc U P R 0.084(2) A 2
H H37D 0.162867 0.431154 0.427261 0.042 Uiso calc U P R 0.084(2) A 2
C C38B 0.160(6) 0.377(5) 0.689(4) 0.034(8) Uani d U P D 0.084(2) A 2
H H38D 0.16666 0.315616 0.782267 0.051 Uiso calc U P R 0.084(2) A 2
H H38E 0.068026 0.42032 0.657647 0.051 Uiso calc U P R 0.084(2) A 2
H H38F 0.20234 0.449507 0.67166 0.051 Uiso calc U P R 0.084(2) A 2
C C39B 0.140(5) 0.207(5) 0.620(5) 0.042(8) Uani d U P D 0.084(2) A 2
H H39D 0.140605 0.133054 0.708412 0.063 Uiso calc U P R 0.084(2) A 2
H H39E 0.173085 0.165474 0.562713 0.063 Uiso calc U P R 0.084(2) A 2
H H39F 0.050637 0.267104 0.590433 0.063 Uiso calc U P R 0.084(2) A 2
Cl Cl1_1 -0.0930(2) 0.1951(3) 0.3974(2) 0.0774(6) Uani d U P D 0.5 B -1
Cl Cl2_1 0.0465(4) -0.0897(4) 0.5710(3) 0.1128(13) Uani d U P D 0.5 B -1
C C1_1 -0.0018(16) 0.0336(9) 0.4079(9) 0.110(6) Uani d U P D 0.5 B -1
H H1A_1 0.076783 0.044261 0.357667 0.132 Uiso calc U P R 0.5 B -1
H H1B_1 -0.055542 0.000746 0.370279 0.132 Uiso calc U P R 0.5 B -1

loop_
_atom_site_aniso_label
_atom_site_aniso_U_11
_atom_site_aniso_U_22
_atom_site_aniso_U_33
_atom_site_aniso_U_12
_atom_site_aniso_U_13
_atom_site_aniso_U_23
Pd1 0.0345(2) 0.02628(14) 0.02054(12) -0.00434(12) -0.00060(12) -0.00992(10)
O1W 0.0438(15) 0.0309(12) 0.0244(11) -0.0037(11) 0.0002(10) -0.0108(10)
N1 0.0288(13) 0.0243(12) 0.0227(12) -0.0066(10) 0.0041(10) -0.0104(10)
C2 0.0342(18) 0.0271(15) 0.0361(17) -0.0077(13) 0.0087(14) -0.0166(14)
C3 0.0413(18) 0.0281(16) 0.0372(17) -0.0063(14) 0.0162(14) -0.0047(13)
C4 0.0401(19) 0.0439(19) 0.0240(15) 0.0052(15) 0.0080(14) -0.0024(14)
C5 0.0287(16) 0.051(2) 0.0230(15) 0.0045(15) 0.0023(13) -0.0158(14)
C6 0.0291(17) 0.094(3) 0.0308(17) 0.0020(18) 0.0005(13) -0.0345(19)
C7 0.0305(18) 0.108(3) 0.059(2) -0.012(2) 0.0038(16) -0.062(2)
C8 0.0315(17) 0.064(2) 0.066(2) -0.0128(16) 0.0046(16) -0.046(2)
C9 0.0322(16) 0.0370(19) 0.0391(18) -0.0069(15) 0.0037(14) -0.0223(15)
C10 0.0264(14) 0.0323(15) 0.0246(13) -0.0007(11) 0.0014(11) -0.0157(12)
C11 0.0407(19) 0.0447(19) 0.057(2) -0.0213(16) 0.0129(16) -0.0316(18)
N21 0.0481(18) 0.0336(16) 0.0185(12) 0.0011(14) -0.0024(11) -0.0081(11)
S22 0.0482(6) 0.0299(5) 0.0206(4) 0.0000(4) -0.0013(4) -0.0084(4)
O23 0.0569(17) 0.0331(12) 0.0254(12) -0.0089(12) -0.0018(11) -0.0101(10)
O24 0.0649(18) 0.0358(14) 0.0228(11) 0.0082(12) 0.0023(11) -0.0085(10)
C25 0.0348(18) 0.0260(16) 0.0277(14) 0.0016(12) 0.0004(12) -0.0088(12)
C26 0.047(2) 0.0305(18) 0.0336(17) -0.0059(15) 0.0108(15) -0.0004(14)
C27 0.035(2) 0.0312(18) 0.056(2) -0.0088(15) 0.0108(17) -0.0103(17)
C28 0.0254(18) 0.0312(17) 0.055(2) -0.0016(13) 0.0007(15) -0.0162(15)
C29 0.0348(18) 0.032(2) 0.0346(16) -0.0072(14) 0.0007(14) -0.0107(14)
C30 0.0357(19) 0.0304(19) 0.0274(14) -0.0083(14) 0.0029(12) -0.0088(13)
N31 0.0261(17) 0.0412(17) 0.085(3) -0.0055(13) 0.0024(17) -0.0338(18)
O32 0.049(2) 0.066(2) 0.119(3) -0.0327(17) 0.024(2) -0.051(2)
O33 0.0410(16) 0.0510(18) 0.082(2) -0.0027(13) -0.0174(18) -0.0340(17)
C34 0.0423(18) 0.029(2) 0.0248(14) -0.0088(14) 0.0010(13) -0.0114(13)
O35 0.0419(19) 0.031(2) 0.0226(11) -0.0100(15) 0.0012(10) -0.0109(11)
C36 0.0376(17) 0.037(2) 0.0229(15) -0.0083(14) 0.0010(13) -0.0125(14)
C37 0.0386(19) 0.0303(16) 0.0243(15) -0.0054(13) 0.0018(12) -0.0106(13)
C38 0.040(2) 0.052(3) 0.027(2) -0.004(2) 0.0042(19) -0.016(2)
C39 0.050(2) 0.053(3) 0.033(2) -0.021(2) -0.0005(19) -0.012(2)
Pd1B 0.048(3) 0.041(2) 0.0149(13) 0.009(2) -0.0043(15) -0.0027(14)
O1WB 0.032(9) 0.022(8) 0.020(8) 0.000(6) 0.002(6) -0.015(6)
N1B 0.032(7) 0.029(6) 0.027(6) 0.001(5) 0.003(5) -0.017(5)
C2B 0.034(7) 0.043(7) 0.036(6) -0.003(6) 0.000(5) -0.022(5)
C3B 0.036(6) 0.060(6) 0.039(5) 0.002(5) 0.001(5) -0.027(5)
C4B 0.037(7) 0.054(7) 0.032(7) 0.006(6) 0.007(6) -0.019(5)
C5B 0.039(6) 0.044(6) 0.029(5) 0.001(5) 0.010(5) -0.012(5)
C6B 0.045(8) 0.042(7) 0.038(7) 0.000(6) 0.017(6) -0.012(6)
C7B 0.050(9) 0.041(9) 0.049(7) -0.008(7) 0.016(7) -0.010(6)
C8B 0.043(8) 0.038(7) 0.049(7) -0.010(6) 0.014(7) -0.014(6)
C9B 0.036(7) 0.031(7) 0.036(7) -0.005(6) 0.012(6) -0.017(6)
C10B 0.033(6) 0.028(6) 0.029(5) 0.002(5) 0.010(5) -0.015(5)
C11B 0.041(11) 0.052(11) 0.051(11) -0.012(9) -0.006(9) -0.022(8)
N21B 0.043(6) 0.028(7) 0.020(6) -0.003(6) 0.002(5) -0.011(6)
S22B 0.052(6) 0.028(4) 0.034(4) -0.002(4) -0.002(4) -0.011(4)
O23B 0.040(8) 0.019(7) 0.030(8) -0.013(6) 0.005(6) -0.001(5)
O24B 0.058(10) 0.030(10) 0.032(9) -0.002(8) 0.011(8) -0.013(7)
C25B 0.036(7) 0.025(6) 0.031(5) -0.009(5) 0.001(5) -0.013(5)
C26B 0.035(7) 0.031(7) 0.036(6) -0.011(6) 0.005(6) -0.012(6)
C27B 0.033(8) 0.030(7) 0.044(6) -0.007(6) 0.006(6) -0.019(6)
C28B 0.031(7) 0.029(6) 0.045(5) -0.005(5) 0.006(5) -0.024(5)
C29B 0.032(7) 0.029(7) 0.036(6) -0.004(6) 0.002(6) -0.018(6)
C30B 0.031(7) 0.025(7) 0.033(6) -0.008(6) 0.002(5) -0.011(5)
N31B 0.035(8) 0.042(8) 0.055(7) -0.006(6) 0.001(6) -0.030(6)
O32B 0.045(11) 0.050(10) 0.065(12) -0.015(8) 0.008(9) -0.029(8)
O33B 0.048(12) 0.046(12) 0.054(7) -0.011(10) -0.001(7) -0.027(7)
C34B 0.039(6) 0.029(8) 0.021(6) -0.007(6) 0.000(5) -0.009(5)
O35B 0.043(11) 0.024(13) 0.019(6) 0.002(9) 0.005(6) -0.010(7)
C36B 0.040(6) 0.033(7) 0.025(6) -0.009(5) 0.001(6) -0.009(5)
C37B 0.034(8) 0.031(8) 0.028(6) 0.002(7) 0.005(6) -0.012(6)
C38B 0.030(12) 0.035(12) 0.026(11) 0.000(9) -0.007(9) -0.010(10)
C39B 0.048(11) 0.042(11) 0.038(14) -0.013(9) -0.005(10) -0.019(9)
Cl1_1 0.0720(15) 0.0951(18) 0.0548(13) -0.0154(14) 0.0023(11) -0.0311(13)
Cl2_1 0.120(3) 0.092(3) 0.078(2) -0.041(2) -0.0193(19) 0.0088(19)
C1_1 0.167(14) 0.065(8) 0.125(11) -0.042(8) 0.039(9) -0.065(8)

loop_
_atom_type_symbol
_atom_type_description
_atom_type_scat_dispersion_real
_atom_type_scat_dispersion_imag
_atom_type_scat_source
C C 0.0033 0.0016 'International Tables Vol C Tables 4.2.6.8 and 6.1.1.4'
H H 0.0000 0.0000 'International Tables Vol C Tables 4.2.6.8 and 6.1.1.4'
N N 0.0061 0.0033 'International Tables Vol C Tables 4.2.6.8 and 6.1.1.4'
O O 0.0106 0.0060 'International Tables Vol C Tables 4.2.6.8 and 6.1.1.4'
S S 0.1246 0.1234 'International Tables Vol C Tables 4.2.6.8 and 6.1.1.4'
Pd Pd -0.9988 1.0072 'International Tables Vol C Tables 4.2.6.8 and 6.1.1.4'
Cl Cl 0.1484 0.1585 'International Tables Vol C Tables 4.2.6.8 and 6.1.1.4'

loop_
_geom_angle_atom_site_label_1
_geom_angle_atom_site_label_2
_geom_angle_atom_site_label_3
_geom_angle_site_symmetry_1
_geom_angle_site_symmetry_3
_geom_angle
_geom_angle_publ_flag
C37 Pd1 N1 . . 91.22(11) ?
C37 Pd1 N21 . . 81.41(12) ?
N1 Pd1 N21 . . 172.58(11) ?
C37 Pd1 O1W . . 177.64(12) ?
N1 Pd1 O1W . . 86.82(9) ?
N21 Pd1 O1W . . 100.57(10) ?
Pd1 O1W H1WA . . 103.8(17) ?
Pd1 O1W H1WB . . 106.9(17) ?
H1WA O1W H1WB . . 104.46(15) ?
C2 N1 C10 . . 119.9(3) ?
C2 N1 Pd1 . . 120.1(2) ?
C10 N1 Pd1 . . 119.83(19) ?
N1 C2 C3 . . 121.2(3) ?
N1 C2 C11 . . 118.7(3) ?
C3 C2 C11 . . 120.1(3) ?
C4 C3 C2 . . 119.9(3) ?
C4 C3 H3 . . 120.1 ?
C2 C3 H3 . . 120.1 ?
C3 C4 C5 . . 119.9(3) ?
C3 C4 H4 . . 120.1 ?
C5 C4 H4 . . 120.1 ?
C4 C5 C10 . . 118.5(3) ?
C4 C5 C6 . . 123.0(3) ?
C10 C5 C6 . . 118.5(3) ?
C7 C6 C5 . . 121.1(3) ?
C7 C6 H6 . . 119.5 ?
C5 C6 H6 . . 119.5 ?
C6 C7 C8 . . 120.0(3) ?
C6 C7 H7 . . 120.0 ?
C8 C7 H7 . . 120.0 ?
C9 C8 C7 . . 121.0(4) ?
C9 C8 H8 . . 119.5 ?
C7 C8 H8 . . 119.5 ?
C8 C9 C10 . . 120.1(3) ?
C8 C9 H9 . . 119.9 ?
C10 C9 H9 . . 119.9 ?
N1 C10 C9 . . 120.2(3) ?
N1 C10 C5 . . 120.5(3) ?
C9 C10 C5 . . 119.3(3) ?
C2 C11 H11A . . 109.5 ?
C2 C11 H11B . . 109.5 ?
H11A C11 H11B . . 109.5 ?
C2 C11 H11C . . 109.5 ?
H11A C11 H11C . . 109.5 ?
H11B C11 H11C . . 109.5 ?
C34 N21 S22 . . 116.2(2) ?
C34 N21 Pd1 . . 115.3(2) ?
S22 N21 Pd1 . . 128.21(17) ?
O24 S22 O23 . . 116.28(17) ?
O24 S22 N21 . . 107.31(15) ?
O23 S22 N21 . . 111.32(18) ?
O24 S22 C25 . . 105.59(18) ?
O23 S22 C25 . . 107.55(15) ?
N21 S22 C25 . . 108.43(18) ?
C30 C25 C26 . . 121.3(3) ?
C30 C25 S22 . . 120.4(3) ?
C26 C25 S22 . . 118.3(3) ?
C27 C26 C25 . . 119.5(3) ?
C27 C26 H26 . . 120.2 ?
C25 C26 H26 . . 120.2 ?
C26 C27 C28 . . 118.3(3) ?
C26 C27 H27 . . 120.9 ?
C28 C27 H27 . . 120.9 ?
C27 C28 C29 . . 123.1(4) ?
C27 C28 N31 . . 118.6(3) ?
C29 C28 N31 . . 118.3(3) ?
C28 C29 C30 . . 118.6(3) ?
C28 C29 H29 . . 120.7 ?
C30 C29 H29 . . 120.7 ?
C29 C30 C25 . . 119.1(3) ?
C29 C30 H30 . . 120.5 ?
C25 C30 H30 . . 120.5 ?
O33 N31 O32 . . 124.3(4) ?
O33 N31 C28 . . 118.5(3) ?
O32 N31 C28 . . 117.2(4) ?
O35 C34 N21 . . 124.6(3) ?
O35 C34 C36 . . 124.4(3) ?
N21 C34 C36 . . 110.9(3) ?
C34 C36 C38 . . 110.4(3) ?
C34 C36 C37 . . 108.2(3) ?
C38 C36 C37 . . 112.1(3) ?
C34 C36 C39 . . 105.1(3) ?
C38 C36 C39 . . 109.7(3) ?
C37 C36 C39 . . 111.0(3) ?
C36 C37 Pd1 . . 110.5(2) ?
C36 C37 H37A . . 109.6 ?
Pd1 C37 H37A . . 109.6 ?
C36 C37 H37B . . 109.6 ?
Pd1 C37 H37B . . 109.6 ?
H37A C37 H37B . . 108.1 ?
C36 C38 H38A . . 109.5 ?
C36 C38 H38B . . 109.5 ?
H38A C38 H38B . . 109.5 ?
C36 C38 H38C . . 109.5 ?
H38A C38 H38C . . 109.5 ?
H38B C38 H38C . . 109.5 ?
C36 C39 H39A . . 109.5 ?
C36 C39 H39B . . 109.5 ?
H39A C39 H39B . . 109.5 ?
C36 C39 H39C . . 109.5 ?
H39A C39 H39C . . 109.5 ?
H39B C39 H39C . . 109.5 ?
C37B Pd1B N1B . . 93.7(9) ?
C37B Pd1B N21B . . 80.8(10) ?
N1B Pd1B N21B . . 160.2(14) ?
C37B Pd1B O1WB . . 167.8(15) ?
N1B Pd1B O1WB . . 87.3(7) ?
N21B Pd1B O1WB . . 94.2(7) ?
Pd1B O1WB H1WC . . 100.(2) ?
Pd1B O1WB H1WD . . 104.(2) ?
H1WC O1WB H1WD . . 104.44(15) ?
C2B N1B C10B . . 122.0(16) ?
C2B N1B Pd1B . . 118.6(14) ?
C10B N1B Pd1B . . 118.9(13) ?
N1B C2B C3B . . 120.7(19) ?
N1B C2B C11B . . 120.(2) ?
C3B C2B C11B . . 118.(2) ?
C4B C3B C2B . . 118.(2) ?
C4B C3B H3B . . 120.9 ?
C2B C3B H3B . . 120.9 ?
C3B C4B C5B . . 122.(2) ?
C3B C4B H4B . . 119.2 ?
C5B C4B H4B . . 119.2 ?
C4B C5B C6B . . 126.(2) ?
C4B C5B C10B . . 117.7(18) ?
C6B C5B C10B . . 115.9(18) ?
C7B C6B C5B . . 123.(2) ?
C7B C6B H6B . . 118.4 ?
C5B C6B H6B . . 118.4 ?
C6B C7B C8B . . 120.(2) ?
C6B C7B H7B . . 119.9 ?
C8B C7B H7B . . 119.9 ?
C9B C8B C7B . . 119.(2) ?
C9B C8B H8B . . 120.7 ?
C7B C8B H8B . . 120.7 ?
C8B C9B C10B . . 123.(2) ?
C8B C9B H9B . . 118.4 ?
C10B C9B H9B . . 118.4 ?
N1B C10B C9B . . 122.9(17) ?
N1B C10B C5B . . 118.5(16) ?
C9B C10B C5B . . 118.4(17) ?
C2B C11B H11D . . 109.5 ?
C2B C11B H11E . . 109.5 ?
H11D C11B H11E . . 109.5 ?
C2B C11B H11F . . 109.5 ?
H11D C11B H11F . . 109.5 ?
H11E C11B H11F . . 109.5 ?
C34B N21B S22B . . 115.1(16) ?
C34B N21B Pd1B . . 105.9(16) ?
S22B N21B Pd1B . . 132.4(12) ?
O24B S22B O23B . . 113.1(15) ?
O24B S22B N21B . . 102.6(12) ?
O23B S22B N21B . . 104.8(16) ?
O24B S22B C25B . . 111.6(15) ?
O23B S22B C25B . . 110.7(13) ?
N21B S22B C25B . . 113.7(17) ?
C26B C25B C30B . . 117.5(17) ?
C26B C25B S22B . . 121.3(18) ?
C30B C25B S22B . . 120.8(18) ?
C27B C26B C25B . . 123.(2) ?
C27B C26B H26B . . 118.6 ?
C25B C26B H26B . . 118.6 ?
C26B C27B C28B . . 118.(2) ?
C26B C27B H27B . . 121.0 ?
C28B C27B H27B . . 121.0 ?
C29B C28B C27B . . 120.(2) ?
C29B C28B N31B . . 120.(2) ?
C27B C28B N31B . . 119.(2) ?
C28B C29B C30B . . 121.(2) ?
C28B C29B H29B . . 119.5 ?
C30B C29B H29B . . 119.5 ?
C29B C30B C25B . . 119.(2) ?
C29B C30B H30B . . 120.3 ?
C25B C30B H30B . . 120.3 ?
O33B N31B O32B . . 124.(3) ?
O33B N31B C28B . . 120.(2) ?
O32B N31B C28B . . 116.(2) ?
O35B C34B N21B . . 121.(2) ?
O35B C34B C36B . . 122.(2) ?
N21B C34B C36B . . 116.8(16) ?
C34B C36B C37B . . 109.0(18) ?
C34B C36B C38B . . 113.(2) ?
C37B C36B C38B . . 111.(2) ?
C34B C36B C39B . . 108.(2) ?
C37B C36B C39B . . 108.(2) ?
C38B C36B C39B . . 107.(2) ?
C36B C37B Pd1B . . 106.4(14) ?
C36B C37B H37C . . 110.4 ?
Pd1B C37B H37C . . 110.4 ?
C36B C37B H37D . . 110.4 ?
Pd1B C37B H37D . . 110.4 ?
H37C C37B H37D . . 108.6 ?
C36B C38B H38D . . 109.5 ?
C36B C38B H38E . . 109.5 ?
H38D C38B H38E . . 109.5 ?
C36B C38B H38F . . 109.5 ?
H38D C38B H38F . . 109.5 ?
H38E C38B H38F . . 109.5 ?
C36B C39B H39D . . 109.5 ?
C36B C39B H39E . . 109.5 ?
H39D C39B H39E . . 109.5 ?
C36B C39B H39F . . 109.5 ?
H39D C39B H39F . . 109.5 ?
H39E C39B H39F . . 109.5 ?
Cl1_1 C1_1 Cl2_1 . . 110.4(6) ?
Cl1_1 C1_1 H1A_1 . . 109.6 ?
Cl2_1 C1_1 H1A_1 . . 109.6 ?
Cl1_1 C1_1 H1B_1 . . 109.6 ?
Cl2_1 C1_1 H1B_1 . . 109.6 ?
H1A_1 C1_1 H1B_1 . . 108.1 ?

loop_
_geom_bond_atom_site_label_1
_geom_bond_atom_site_label_2
_geom_bond_site_symmetry_2
_geom_bond_distance
_geom_bond_publ_flag
Pd1 C37 . 2.002(3) ?
Pd1 N1 . 2.055(2) ?
Pd1 N21 . 2.063(3) ?
Pd1 O1W . 2.211(2) ?
O1W H1WA . 0.9583(11) ?
O1W H1WB . 0.9583(11) ?
N1 C2 . 1.324(4) ?
N1 C10 . 1.382(4) ?
C2 C3 . 1.424(5) ?
C2 C11 . 1.489(5) ?
C3 C4 . 1.354(5) ?
C3 H3 . 0.95 ?
C4 C5 . 1.402(5) ?
C4 H4 . 0.95 ?
C5 C10 . 1.411(4) ?
C5 C6 . 1.418(5) ?
C6 C7 . 1.350(6) ?
C6 H6 . 0.95 ?
C7 C8 . 1.396(6) ?
C7 H7 . 0.95 ?
C8 C9 . 1.366(5) ?
C8 H8 . 0.95 ?
C9 C10 . 1.404(5) ?
C9 H9 . 0.95 ?
C11 H11A . 0.98 ?
C11 H11B . 0.98 ?
C11 H11C . 0.98 ?
N21 C34 . 1.391(4) ?
N21 S22 . 1.615(3) ?
S22 O24 . 1.440(2) ?
S22 O23 . 1.445(3) ?
S22 C25 . 1.769(4) ?
C25 C30 . 1.382(4) ?
C25 C26 . 1.399(5) ?
C26 C27 . 1.372(6) ?
C26 H26 . 0.95 ?
C27 C28 . 1.377(5) ?
C27 H27 . 0.95 ?
C28 C29 . 1.378(5) ?
C28 N31 . 1.477(5) ?
C29 C30 . 1.382(5) ?
C29 H29 . 0.95 ?
C30 H30 . 0.95 ?
N31 O33 . 1.223(4) ?
N31 O32 . 1.223(4) ?
C34 O35 . 1.219(4) ?
C34 C36 . 1.520(4) ?
C36 C38 . 1.524(4) ?
C36 C37 . 1.526(4) ?
C36 C39 . 1.539(5) ?
C37 H37A . 0.99 ?
C37 H37B . 0.99 ?
C38 H38A . 0.98 ?
C38 H38B . 0.98 ?
C38 H38C . 0.98 ?
C39 H39A . 0.98 ?
C39 H39B . 0.98 ?
C39 H39C . 0.98 ?
Pd1B C37B . 1.988(16) ?
Pd1B N1B . 2.053(14) ?
Pd1B N21B . 2.134(15) ?
Pd1B O1WB . 2.228(14) ?
O1WB H1WC . 0.9585(11) ?
O1WB H1WD . 0.9585(11) ?
N1B C2B . 1.319(17) ?
N1B C10B . 1.370(16) ?
C2B C3B . 1.433(18) ?
C2B C11B . 1.490(19) ?
C3B C4B . 1.337(19) ?
C3B H3B . 0.95 ?
C4B C5B . 1.395(18) ?
C4B H4B . 0.95 ?
C5B C6B . 1.408(18) ?
C5B C10B . 1.437(17) ?
C6B C7B . 1.343(19) ?
C6B H6B . 0.95 ?
C7B C8B . 1.390(19) ?
C7B H7B . 0.95 ?
C8B C9B . 1.348(19) ?
C8B H8B . 0.95 ?
C9B C10B . 1.393(18) ?
C9B H9B . 0.95 ?
C11B H11D . 0.98 ?
C11B H11E . 0.98 ?
C11B H11F . 0.98 ?
N21B C34B . 1.407(18) ?
N21B S22B . 1.679(15) ?
S22B O24B . 1.449(16) ?
S22B O23B . 1.493(15) ?
S22B C25B . 1.724(16) ?
C25B C26B . 1.396(18) ?
C25B C30B . 1.407(18) ?
C26B C27B . 1.360(19) ?
C26B H26B . 0.95 ?
C27B C28B . 1.385(18) ?
C27B H27B . 0.95 ?
C28B C29B . 1.369(18) ?
C28B N31B . 1.478(18) ?
C29B C30B . 1.375(18) ?
C29B H29B . 0.95 ?
C30B H30B . 0.95 ?
N31B O33B . 1.223(18) ?
N31B O32B . 1.225(18) ?
C34B O35B . 1.224(17) ?
C34B C36B . 1.520(17) ?
C36B C37B . 1.523(18) ?
C36B C38B . 1.529(18) ?
C36B C39B . 1.548(19) ?
C37B H37C . 0.99 ?
C37B H37D . 0.99 ?
C38B H38D . 0.98 ?
C38B H38E . 0.98 ?
C38B H38F . 0.98 ?
C39B H39D . 0.98 ?
C39B H39E . 0.98 ?
C39B H39F . 0.98 ?
Cl1_1 C1_1 . 1.764(7) ?
Cl2_1 C1_1 . 1.768(8) ?
C1_1 H1A_1 . 0.99 ?
C1_1 H1B_1 . 0.99 ?

loop_
_geom_hbond_atom_site_label_D
_geom_hbond_atom_site_label_H
_geom_hbond_atom_site_label_A
_geom_hbond_site_symmetry_A
_geom_hbond_distance_DH
_geom_hbond_distance_HA
_geom_hbond_distance_DA
_geom_hbond_angle_DHA
_geom_hbond_publ_flag
O1W H1WA O24 . 0.9583(11) 1.794(13) 2.676(3) 151.(2) ?
O1W H1WB O23 2_656 0.9583(11) 1.837(5) 2.790(4) 172.8(19) ?
O1WB H1WC O24B . 0.9585(11) 1.764(18) 2.67(2) 156.(3) ?
O1WB H1WD O23B 2_656 0.9585(11) 1.748(18) 2.649(19) 155.(2) ?

loop_
_geom_torsion_atom_site_label_1
_geom_torsion_atom_site_label_2
_geom_torsion_atom_site_label_3
_geom_torsion_atom_site_label_4
_geom_torsion_site_symmetry_1
_geom_torsion_site_symmetry_2
_geom_torsion_site_symmetry_3
_geom_torsion_site_symmetry_4
_geom_torsion
_geom_torsion_publ_flag
C10 N1 C2 C3 . . . . 0.9(4) ?
Pd1 N1 C2 C3 . . . . 176.1(2) ?
C10 N1 C2 C11 . . . . -178.3(3) ?
Pd1 N1 C2 C11 . . . . -3.2(4) ?
N1 C2 C3 C4 . . . . -1.6(5) ?
C11 C2 C3 C4 . . . . 177.7(3) ?
C2 C3 C4 C5 . . . . 0.6(5) ?
C3 C4 C5 C10 . . . . 1.0(5) ?
C3 C4 C5 C6 . . . . -177.5(3) ?
C4 C5 C6 C7 . . . . 178.4(3) ?
C10 C5 C6 C7 . . . . -0.1(5) ?
C5 C6 C7 C8 . . . . 1.3(6) ?
C6 C7 C8 C9 . . . . -0.6(6) ?
C7 C8 C9 C10 . . . . -1.3(5) ?
C2 N1 C10 C9 . . . . 179.4(3) ?
Pd1 N1 C10 C9 . . . . 4.2(4) ?
C2 N1 C10 C5 . . . . 0.7(4) ?
Pd1 N1 C10 C5 . . . . -174.5(2) ?
C8 C9 C10 N1 . . . . -176.2(3) ?
C8 C9 C10 C5 . . . . 2.5(5) ?
C4 C5 C10 N1 . . . . -1.7(5) ?
C6 C5 C10 N1 . . . . 176.9(3) ?
C4 C5 C10 C9 . . . . 179.6(3) ?
C6 C5 C10 C9 . . . . -1.8(5) ?
C34 N21 S22 O24 . . . . 179.5(4) ?
Pd1 N21 S22 O24 . . . . -6.8(4) ?
C34 N21 S22 O23 . . . . 51.2(4) ?
Pd1 N21 S22 O23 . . . . -135.1(3) ?
C34 N21 S22 C25 . . . . -66.9(4) ?
Pd1 N21 S22 C25 . . . . 106.8(3) ?
O24 S22 C25 C30 . . . . -129.8(3) ?
O23 S22 C25 C30 . . . . -5.1(3) ?
N21 S22 C25 C30 . . . . 115.4(3) ?
O24 S22 C25 C26 . . . . 48.2(3) ?
O23 S22 C25 C26 . . . . 172.9(3) ?
N21 S22 C25 C26 . . . . -66.6(3) ?
C30 C25 C26 C27 . . . . 0.3(5) ?
S22 C25 C26 C27 . . . . -177.7(3) ?
C25 C26 C27 C28 . . . . 0.4(6) ?
C26 C27 C28 C29 . . . . -0.6(6) ?
C26 C27 C28 N31 . . . . -179.9(3) ?
C27 C28 C29 C30 . . . . 0.2(6) ?
N31 C28 C29 C30 . . . . 179.5(4) ?
C28 C29 C30 C25 . . . . 0.5(6) ?
C26 C25 C30 C29 . . . . -0.7(6) ?
S22 C25 C30 C29 . . . . 177.2(3) ?
C27 C28 N31 O33 . . . . -174.0(4) ?
C29 C28 N31 O33 . . . . 6.7(6) ?
C27 C28 N31 O32 . . . . 5.8(6) ?
C29 C28 N31 O32 . . . . -173.5(4) ?
S22 N21 C34 O35 . . . . 12.1(8) ?
Pd1 N21 C34 O35 . . . . -162.4(5) ?
S22 N21 C34 C36 . . . . -164.6(3) ?
Pd1 N21 C34 C36 . . . . 20.9(5) ?
O35 C34 C36 C38 . . . . 22.4(7) ?
N21 C34 C36 C38 . . . . -160.9(4) ?
O35 C34 C36 C37 . . . . 145.4(5) ?
N21 C34 C36 C37 . . . . -37.9(5) ?
O35 C34 C36 C39 . . . . -95.9(6) ?
N21 C34 C36 C39 . . . . 80.8(5) ?
C34 C36 C37 Pd1 . . . . 38.3(4) ?
C38 C36 C37 Pd1 . . . . 160.3(3) ?
C39 C36 C37 Pd1 . . . . -76.6(3) ?
C10B N1B C2B C3B . . . . -6.(6) ?
Pd1B N1B C2B C3B . . . . -177.(3) ?
C10B N1B C2B C11B . . . . -172.(3) ?
Pd1B N1B C2B C11B . . . . 16.(5) ?
N1B C2B C3B C4B . . . . 9.(6) ?
C11B C2B C3B C4B . . . . 176.(4) ?
C2B C3B C4B C5B . . . . -12.(6) ?
C3B C4B C5B C6B . . . . -177.(4) ?
C3B C4B C5B C10B . . . . 12.(6) ?
C4B C5B C6B C7B . . . . -179.(4) ?
C10B C5B C6B C7B . . . . -8.(6) ?
C5B C6B C7B C8B . . . . 8.(6) ?
C6B C7B C8B C9B . . . . -4.(6) ?
C7B C8B C9B C10B . . . . 1.(6) ?
C2B N1B C10B C9B . . . . -179.(4) ?
Pd1B N1B C10B C9B . . . . -8.(4) ?
C2B N1B C10B C5B . . . . 6.(5) ?
Pd1B N1B C10B C5B . . . . 177.(2) ?
C8B C9B C10B N1B . . . . -177.(3) ?
C8B C9B C10B C5B . . . . -2.(6) ?
C4B C5B C10B N1B . . . . -8.(5) ?
C6B C5B C10B N1B . . . . 180.(3) ?
C4B C5B C10B C9B . . . . 176.(4) ?
C6B C5B C10B C9B . . . . 4.(5) ?
C34B N21B S22B O24B . . . . 167.(4) ?
Pd1B N21B S22B O24B . . . . 20.(4) ?
C34B N21B S22B O23B . . . . 48.(4) ?
Pd1B N21B S22B O23B . . . . -98.(3) ?
C34B N21B S22B C25B . . . . -73.(4) ?
Pd1B N21B S22B C25B . . . . 141.(3) ?
O24B S22B C25B C26B . . . . 32.(4) ?
O23B S22B C25B C26B . . . . 159.(4) ?
N21B S22B C25B C26B . . . . -83.(4) ?
O24B S22B C25B C30B . . . . -140.(3) ?
O23B S22B C25B C30B . . . . -13.(4) ?
N21B S22B C25B C30B . . . . 105.(4) ?
C30B C25B C26B C27B . . . . -4.(7) ?
S22B C25B C26B C27B . . . . -177.(4) ?
C25B C26B C27B C28B . . . . 10.(8) ?
C26B C27B C28B C29B . . . . -11.(7) ?
C26B C27B C28B N31B . . . . 178.(5) ?
C27B C28B C29B C30B . . . . 8.(8) ?
N31B C28B C29B C30B . . . . 179.(5) ?
C28B C29B C30B C25B . . . . -3.(8) ?
C26B C25B C30B C29B . . . . 1.(7) ?
S22B C25B C30B C29B . . . . 173.(4) ?
C29B C28B N31B O33B . . . . 5.(8) ?
C27B C28B N31B O33B . . . . 176.(5) ?
C29B C28B N31B O32B . . . . -173.(5) ?
C27B C28B N31B O32B . . . . -2.(7) ?
S22B N21B C34B O35B . . . . 15.(8) ?
Pd1B N21B C34B O35B . . . . 170.(6) ?
S22B N21B C34B C36B . . . . -175.(3) ?
Pd1B N21B C34B C36B . . . . -20.(5) ?
O35B C34B C36B C37B . . . . 158.(6) ?
N21B C34B C36B C37B . . . . -12.(5) ?
O35B C34B C36B C38B . . . . 35.(7) ?
N21B C34B C36B C38B . . . . -136.(5) ?
O35B C34B C36B C39B . . . . -84.(6) ?
N21B C34B C36B C39B . . . . 106.(5) ?
C34B C36B C37B Pd1B . . . . 40.(3) ?
C38B C36B C37B Pd1B . . . . 165.(3) ?
C39B C36B C37B Pd1B . . . . -77.(3) ?
